data_1560661
loop_
_publ_author_name
'Zheng, Li-Mei'
'Liu, Jing-Xin'

_publ_section_title
;
 Lanthanide contraction effect on crystal structures of lanthanide
 coordination polymers with cyclohexanocucurbit[6]uril ligand
;
_journal_name_full 'Journal of Solid State Chemistry'
_journal_page_first 45
_journal_page_last 49
_journal_paper_doi 10.1016/j.jssc.2016.10.008
_journal_volume 245
_journal_year 2017
_chemical_formula_sum 'C60 H98 Cd Cl4 N24 O24'
_chemical_formula_weight 1793.82
_space_group_IT_number 9
_space_group_name_Hall 'C -2yc'
_space_group_name_H-M_alt 'C 1 c 1'
_symmetry_cell_setting monoclinic
_symmetry_space_group_name_H-M 'C 1 c 1'
_atom_sites_solution_hydrogens geom
_atom_sites_solution_primary direct
_atom_sites_solution_secondary difmap
_cell_angle_alpha 90.00
_cell_angle_beta 125.8980(10)
_cell_angle_gamma 90.00
_cell_formula_units_Z 4
_cell_length_a 29.4170(17)
_cell_length_b 16.7935(10)
_cell_length_c 18.281(2)
_cell_measurement_reflns_used 9922
_cell_measurement_temperature 223(2)
_cell_measurement_theta_max 26.71
_cell_measurement_theta_min 2.23
_cell_volume 7315.7(10)
_computing_cell_refinement 'Bruker SMART'
_computing_data_collection 'Bruker SMART'
_computing_data_reduction 'Bruker SAINT'
_computing_molecular_graphics 'Bruker SHELXTL'
_computing_publication_material 'Bruker SHELXTL'
_computing_structure_refinement 'SHELXL-97 (Sheldrick, 1997)'
_computing_structure_solution 'SHELXS-97 (Sheldrick, 1990)'
_diffrn_ambient_temperature 223(2)
_diffrn_measured_fraction_theta_full 0.991
_diffrn_measured_fraction_theta_max 0.991
_diffrn_measurement_device_type 'Bruker CCD Area Detector'
_diffrn_measurement_method '\f and \w scan'
_diffrn_radiation_monochromator graphite
_diffrn_radiation_source 'fine-focus sealed tube'
_diffrn_radiation_type MoK\a
_diffrn_radiation_wavelength 0.71073
_diffrn_reflns_av_R_equivalents 0.0418
_diffrn_reflns_av_sigmaI/netI 0.0505
_diffrn_reflns_limit_h_max 35
_diffrn_reflns_limit_h_min -34
_diffrn_reflns_limit_k_max 19
_diffrn_reflns_limit_k_min -20
_diffrn_reflns_limit_l_max 17
_diffrn_reflns_limit_l_min -21
_diffrn_reflns_number 30572
_diffrn_reflns_theta_full 25.20
_diffrn_reflns_theta_max 25.20
_diffrn_reflns_theta_min 1.48
_diffrn_standards_decay_% none
_exptl_absorpt_coefficient_mu 0.541
_exptl_absorpt_correction_T_max 0.8677
_exptl_absorpt_correction_T_min 0.8332
_exptl_absorpt_correction_type multi-scan
_exptl_absorpt_process_details 'SADABS (Bruker, 2008)'
_exptl_crystal_colour colorless
_exptl_crystal_density_diffrn 1.629
_exptl_crystal_density_method 'not measured'
_exptl_crystal_description block
_exptl_crystal_F_000 3736
_exptl_crystal_size_max 0.35
_exptl_crystal_size_mid 0.31
_exptl_crystal_size_min 0.27
_refine_diff_density_max 2.428
_refine_diff_density_min -0.738
_refine_diff_density_rms 0.099
_refine_ls_abs_structure_details 'Flack H D (1983), Acta Cryst. A39, 876-881'
_refine_ls_abs_structure_Flack 0.00
_refine_ls_extinction_method none
_refine_ls_goodness_of_fit_ref 1.013
_refine_ls_hydrogen_treatment constr
_refine_ls_matrix_type full
_refine_ls_number_parameters 973
_refine_ls_number_reflns 10924
_refine_ls_number_restraints 2
_refine_ls_restrained_S_all 1.013
_refine_ls_R_factor_all 0.0586
_refine_ls_R_factor_gt 0.0556
_refine_ls_shift/su_max 0.003
_refine_ls_shift/su_mean 0.000
_refine_ls_structure_factor_coef Fsqd
_refine_ls_weighting_details 'calc w=1/[\s^2^(Fo^2^)+(0.1087P)^2^+11.2618P] where P=(Fo^2^+2Fc^2^)/3'
_refine_ls_weighting_scheme calc
_refine_ls_wR_factor_gt 0.1517
_refine_ls_wR_factor_ref 0.1555
_reflns_number_gt 10132
_reflns_number_total 10924
_reflns_threshold_expression >2sigma(I)
_cod_data_source_file JSSC-2017-245-45.cif
_cod_data_source_block Ho
_cod_depositor_comments
;
The following automatic conversions were performed:

data item '_symmetry_cell_setting' value 'Monoclinic' was changed to
'monoclinic' in accordance with the built-in table derived from the
CIF Core dictionary named 'cif_core.dic' version 2.4.5 last updated
on 2014-11-21.

data item '_exptl_crystal_density_meas' value 'not measured' was
changed to '?' -- the value is perceived as not measured.

Automatic conversion script
Id: cif_fix_values 8369 2020-08-20 11:38:08Z andrius 
;
_cod_original_cell_volume 7315.5(11)
_cod_original_sg_symbol_H-M Cc
_cod_database_code 1560661

loop_
_symmetry_equiv_pos_as_xyz
'x, y, z'
'x, -y, z+1/2'
'x+1/2, y+1/2, z'
'x+1/2, -y+1/2, z+1/2'

loop_
_atom_site_label
_atom_site_type_symbol
_atom_site_fract_x
_atom_site_fract_y
_atom_site_fract_z
_atom_site_U_iso_or_equiv
_atom_site_adp_type
_atom_site_occupancy
_atom_site_symmetry_multiplicity
_atom_site_calc_flag
_atom_site_refinement_flags
_atom_site_disorder_assembly
_atom_site_disorder_group
Cd1 Cd 0.586094(17) -0.70476(3) 0.32341(2) 0.04389(14) Uani 1 1 d . . .
Cl1 Cl 0.66309(7) -0.77888(11) 0.45679(13) 0.0551(4) Uani 1 1 d . . .
Cl2 Cl 0.59670(9) -0.74151(13) 0.20268(13) 0.0633(5) Uani 1 1 d . . .
Cl3 Cl 0.60520(9) -0.56153(12) 0.34725(14) 0.0764(7) Uani 1 1 d . . .
Cl4 Cl 0.49660(10) -0.7482(2) 0.28543(19) 0.1079(12) Uani 1 1 d . . .
C1 C 0.5103(2) -0.4002(3) 0.2069(4) 0.0345(12) Uani 1 1 d . . .
C2 C 0.4788(2) -0.4898(3) 0.0867(4) 0.0333(12) Uani 1 1 d . . .
C3 C 0.5176(2) -0.4257(4) 0.0867(4) 0.0337(12) Uani 1 1 d . . .
C4 C 0.4280(2) -0.4174(4) -0.0498(4) 0.0355(12) Uani 1 1 d . . .
C5 C 0.5750(2) -0.3122(4) 0.2037(4) 0.0411(14) Uani 1 1 d . . .
H5A H 0.5880 -0.3047 0.2664 0.049 Uiso 1 1 calc R . .
H5B H 0.6070 -0.3309 0.2050 0.049 Uiso 1 1 calc R . .
C6 C 0.4968(3) -0.3278(4) -0.0395(4) 0.0350(12) Uani 1 1 d . . .
H6A H 0.5325 -0.3437 -0.0279 0.042 Uiso 1 1 calc R . .
H6B H 0.4684 -0.3271 -0.1051 0.042 Uiso 1 1 calc R . .
C7 C 0.5536(2) -0.1711(4) 0.2012(4) 0.0362(13) Uani 1 1 d . . .
C8 C 0.5527(2) -0.2140(4) 0.0766(4) 0.0346(12) Uani 1 1 d . . .
C9 C 0.5396(2) -0.1225(4) 0.0673(4) 0.0362(13) Uani 1 1 d . . .
C10 C 0.4619(3) -0.1919(4) -0.0540(4) 0.0383(13) Uani 1 1 d . . .
C11 C 0.5476(2) -0.0258(4) 0.1836(4) 0.0386(13) Uani 1 1 d . . .
H11A H 0.5672 0.0093 0.1676 0.046 Uiso 1 1 calc R . .
H11B H 0.5699 -0.0277 0.2497 0.046 Uiso 1 1 calc R . .
C12 C 0.4507(3) -0.0469(4) -0.0560(4) 0.0411(14) Uani 1 1 d . . .
H12A H 0.4197 -0.0591 -0.1186 0.049 Uiso 1 1 calc R . .
H12B H 0.4758 -0.0096 -0.0575 0.049 Uiso 1 1 calc R . .
C13 C 0.4738(2) 0.0154(3) 0.2014(4) 0.0329(12) Uani 1 1 d . . .
C14 C 0.4566(2) 0.0493(3) 0.0621(4) 0.0324(12) Uani 1 1 d . . .
C15 C 0.4078(2) 0.0825(3) 0.0649(4) 0.0306(12) Uani 1 1 d . . .
C16 C 0.3709(2) -0.0085(3) -0.0555(4) 0.0332(12) Uani 1 1 d . . .
C17 C 0.3917(2) 0.0705(3) 0.1885(4) 0.0333(12) Uani 1 1 d . . .
H17A H 0.3800 0.1264 0.1764 0.040 Uiso 1 1 calc R . .
H17B H 0.4173 0.0639 0.2542 0.040 Uiso 1 1 calc R . .
C18 C 0.3007(2) 0.0632(3) -0.0490(4) 0.0319(11) Uani 1 1 d . . .
H18A H 0.2774 0.0536 -0.1143 0.038 Uiso 1 1 calc R . .
H18B H 0.2987 0.1202 -0.0397 0.038 Uiso 1 1 calc R . .
C19 C 0.3443(2) -0.0433(3) 0.2006(4) 0.0280(11) Uani 1 1 d . . .
C20 C 0.2858(2) 0.0395(3) 0.0747(3) 0.0273(10) Uani 1 1 d . . .
C21 C 0.2489(2) -0.0262(3) 0.0801(3) 0.0262(10) Uani 1 1 d . . .
C22 C 0.2383(2) -0.0398(3) -0.0578(4) 0.0307(11) Uani 1 1 d . . .
C23 C 0.2788(2) -0.1344(3) 0.2007(3) 0.0302(11) Uani 1 1 d . . .
H23A H 0.2470 -0.1167 0.2004 0.036 Uiso 1 1 calc R . .
H23B H 0.3112 -0.1400 0.2638 0.036 Uiso 1 1 calc R . .
C24 C 0.1784(2) -0.1268(3) -0.0402(4) 0.0316(11) Uani 1 1 d . . .
H24A H 0.1571 -0.1281 -0.1062 0.038 Uiso 1 1 calc R . .
H24B H 0.1529 -0.1090 -0.0256 0.038 Uiso 1 1 calc R . .
C25 C 0.3007(2) -0.2747(3) 0.2024(4) 0.0286(11) Uani 1 1 d . . .
C26 C 0.2099(2) -0.2365(3) 0.0795(4) 0.0275(10) Uani 1 1 d . . .
C27 C 0.2185(2) -0.3289(3) 0.0749(4) 0.0286(11) Uani 1 1 d . . .
C28 C 0.20321(19) -0.2642(3) -0.0521(3) 0.0257(10) Uani 1 1 d . . .
C29 C 0.2977(2) -0.4208(3) 0.1955(3) 0.0279(10) Uani 1 1 d . . .
H29A H 0.2676 -0.4560 0.1839 0.033 Uiso 1 1 calc R . .
H29B H 0.3244 -0.4148 0.2611 0.033 Uiso 1 1 calc R . .
C30 C 0.2178(2) -0.4087(3) -0.0471(3) 0.0274(11) Uani 1 1 d . . .
H30A H 0.1931 -0.4475 -0.0467 0.033 Uiso 1 1 calc R . .
H30B H 0.2026 -0.3984 -0.1104 0.033 Uiso 1 1 calc R . .
C31 C 0.3831(2) -0.4608(3) 0.2121(4) 0.0276(11) Uani 1 1 d . . .
C32 C 0.2989(2) -0.4993(3) 0.0747(3) 0.0254(10) Uani 1 1 d . . .
C33 C 0.3512(2) -0.5332(3) 0.0797(3) 0.0269(10) Uani 1 1 d . . .
C34 C 0.2991(2) -0.4465(3) -0.0448(4) 0.0300(11) Uani 1 1 d . . .
C35 C 0.4573(2) -0.5152(3) 0.2035(4) 0.0293(11) Uani 1 1 d . . .
H35A H 0.4795 -0.5050 0.2686 0.035 Uiso 1 1 calc R . .
H35B H 0.4619 -0.5715 0.1950 0.035 Uiso 1 1 calc R . .
C36 C 0.3741(2) -0.5204(3) -0.0367(4) 0.0339(12) Uani 1 1 d . . .
H36A H 0.3841 -0.5770 -0.0247 0.041 Uiso 1 1 calc R . .
H36B H 0.3495 -0.5133 -0.1023 0.041 Uiso 1 1 calc R . .
C37 C 0.4989(3) -0.5747(4) 0.0928(4) 0.0375(13) Uani 1 1 d . . .
H37A H 0.4704 -0.6124 0.0829 0.045 Uiso 1 1 calc R . .
H37B H 0.5334 -0.5842 0.1531 0.045 Uiso 1 1 calc R . .
C38 C 0.5100(3) -0.5880(4) 0.0214(5) 0.0492(15) Uani 1 1 d . . .
H38A H 0.5248 -0.6419 0.0281 0.059 Uiso 1 1 calc R . .
H38B H 0.4746 -0.5838 -0.0389 0.059 Uiso 1 1 calc R . .
C39 C 0.5515(4) -0.5280(5) 0.0297(7) 0.066(2) Uani 1 1 d . . .
H39A H 0.5850 -0.5566 0.0447 0.079 Uiso 1 1 calc R . .
H39B H 0.5346 -0.5025 -0.0291 0.079 Uiso 1 1 calc R . .
C40 C 0.5693(3) -0.4645(4) 0.0991(6) 0.0526(18) Uani 1 1 d . . .
H40A H 0.5909 -0.4237 0.0935 0.063 Uiso 1 1 calc R . .
H40B H 0.5935 -0.4877 0.1597 0.063 Uiso 1 1 calc R . .
C41 C 0.6068(3) -0.2329(4) 0.0851(5) 0.0439(14) Uani 1 1 d . . .
H41A H 0.6168 -0.2890 0.1016 0.053 Uiso 1 1 calc R . .
H41B H 0.6006 -0.2240 0.0269 0.053 Uiso 1 1 calc R . .
C42 C 0.6540(3) -0.1808(5) 0.1559(5) 0.0568(19) Uani 1 1 d . . .
H42A H 0.6884 -0.1947 0.1620 0.068 Uiso 1 1 calc R . .
H42B H 0.6604 -0.1907 0.2142 0.068 Uiso 1 1 calc R . .
C43 C 0.6413(3) -0.0906(5) 0.1324(7) 0.066(2) Uani 1 1 d . . .
H43A H 0.6513 -0.0613 0.1863 0.079 Uiso 1 1 calc R . .
H43B H 0.6647 -0.0703 0.1145 0.079 Uiso 1 1 calc R . .
C44 C 0.5799(3) -0.0751(5) 0.0565(6) 0.0552(19) Uani 1 1 d . . .
H44A H 0.5730 -0.0892 -0.0012 0.066 Uiso 1 1 calc R . .
H44B H 0.5721 -0.0182 0.0549 0.066 Uiso 1 1 calc R . .
C45 C 0.4869(3) 0.1149(4) 0.0488(5) 0.0507(16) Uani 1 1 d . . .
H45A H 0.5121 0.0908 0.0365 0.061 Uiso 1 1 calc R . .
H45B H 0.5097 0.1462 0.1045 0.061 Uiso 1 1 calc R . .
C46 C 0.4451(3) 0.1706(4) -0.0301(5) 0.0534(18) Uani 1 1 d . . .
H46A H 0.4660 0.2143 -0.0331 0.064 Uiso 1 1 calc R . .
H46B H 0.4265 0.1408 -0.0868 0.064 Uiso 1 1 calc R . .
C47 C 0.4013(4) 0.2049(4) -0.0220(5) 0.0555(18) Uani 1 1 d . . .
H47A H 0.3642 0.1927 -0.0773 0.067 Uiso 1 1 calc R . .
H47B H 0.4054 0.2629 -0.0173 0.067 Uiso 1 1 calc R . .
C48 C 0.4042(3) 0.1736(4) 0.0593(4) 0.0420(14) Uani 1 1 d . . .
H48A H 0.3707 0.1910 0.0545 0.050 Uiso 1 1 calc R . .
H48B H 0.4371 0.1963 0.1148 0.050 Uiso 1 1 calc R . .
C49 C 0.2669(3) 0.1232(4) 0.0754(5) 0.0415(14) Uani 1 1 d . . .
H49A H 0.2293 0.1321 0.0196 0.050 Uiso 1 1 calc R . .
H49B H 0.2925 0.1616 0.0768 0.050 Uiso 1 1 calc R . .
C50 C 0.2653(3) 0.1378(4) 0.1564(5) 0.0461(15) Uani 1 1 d . . .
H50A H 0.2484 0.1900 0.1500 0.055 Uiso 1 1 calc R . .
H50B H 0.3038 0.1387 0.2116 0.055 Uiso 1 1 calc R . .
C51 C 0.2310(3) 0.0721(4) 0.1655(4) 0.0383(13) Uani 1 1 d . . .
H51A H 0.2559 0.0446 0.2234 0.046 Uiso 1 1 calc R . .
H51B H 0.2012 0.0977 0.1659 0.046 Uiso 1 1 calc R . .
C52 C 0.2050(2) 0.0114(4) 0.0900(4) 0.0349(13) Uani 1 1 d . . .
H52A H 0.1759 0.0373 0.0331 0.042 Uiso 1 1 calc R . .
H52B H 0.1871 -0.0306 0.1021 0.042 Uiso 1 1 calc R . .
C53 C 0.1630(2) -0.2204(4) 0.0912(4) 0.0348(12) Uani 1 1 d . . .
H53A H 0.1580 -0.1629 0.0925 0.042 Uiso 1 1 calc R . .
H53B H 0.1735 -0.2429 0.1486 0.042 Uiso 1 1 calc R . .
C54 C 0.1075(3) -0.2582(4) 0.0126(5) 0.0449(15) Uani 1 1 d . . .
H54A H 0.0799 -0.2551 0.0262 0.054 Uiso 1 1 calc R . .
H54B H 0.0930 -0.2272 -0.0424 0.054 Uiso 1 1 calc R . .
C55 C 0.1137(2) -0.3454(4) -0.0053(4) 0.0409(14) Uani 1 1 d . . .
H55A H 0.1068 -0.3495 -0.0645 0.049 Uiso 1 1 calc R . .
H55B H 0.0854 -0.3777 -0.0068 0.049 Uiso 1 1 calc R . .
C56 C 0.1727(2) -0.3787(3) 0.0677(4) 0.0344(12) Uani 1 1 d . . .
H56A H 0.1784 -0.3790 0.1262 0.041 Uiso 1 1 calc R . .
H56B H 0.1752 -0.4337 0.0527 0.041 Uiso 1 1 calc R . .
C57 C 0.2598(2) -0.5648(4) 0.0620(4) 0.0360(13) Uani 1 1 d . . .
H57A H 0.2429 -0.5899 0.0029 0.043 Uiso 1 1 calc R . .
H57B H 0.2295 -0.5419 0.0628 0.043 Uiso 1 1 calc R . .
C58 C 0.2906(3) -0.6287(4) 0.1365(5) 0.0448(15) Uani 1 1 d . . .
H58A H 0.2994 -0.6069 0.1932 0.054 Uiso 1 1 calc R . .
H58B H 0.2658 -0.6746 0.1199 0.054 Uiso 1 1 calc R . .
C59 C 0.3451(3) -0.6565(4) 0.1513(5) 0.0469(15) Uani 1 1 d . . .
H59A H 0.3770 -0.6397 0.2116 0.056 Uiso 1 1 calc R . .
H59B H 0.3453 -0.7148 0.1496 0.056 Uiso 1 1 calc R . .
C60 C 0.3528(3) -0.6243(3) 0.0820(4) 0.0387(13) Uani 1 1 d . . .
H60A H 0.3230 -0.6451 0.0222 0.046 Uiso 1 1 calc R . .
H60B H 0.3889 -0.6425 0.0965 0.046 Uiso 1 1 calc R . .
N1 N 0.47885(18) -0.4666(3) 0.1645(3) 0.0289(9) Uani 1 1 d . . .
N2 N 0.5320(2) -0.3737(3) 0.1628(3) 0.0363(11) Uani 1 1 d . . .
N3 N 0.42444(18) -0.4748(3) -0.0006(3) 0.0313(10) Uani 1 1 d . . .
N4 N 0.4807(2) -0.3877(3) 0.0001(3) 0.0360(10) Uani 1 1 d . . .
N5 N 0.5571(2) -0.2364(3) 0.1584(3) 0.0361(11) Uani 1 1 d . . .
N6 N 0.5456(2) -0.1041(3) 0.1511(3) 0.0356(10) Uani 1 1 d . . .
N7 N 0.50261(19) -0.2470(3) -0.0043(3) 0.0357(11) Uani 1 1 d . . .
N8 N 0.4814(2) -0.1200(3) -0.0119(3) 0.0404(11) Uani 1 1 d . . .
N9 N 0.4932(2) 0.0096(3) 0.1494(3) 0.0367(11) Uani 1 1 d . . .
N10 N 0.42206(19) 0.0533(3) 0.1507(3) 0.0320(10) Uani 1 1 d . . .
N11 N 0.4278(2) -0.0075(3) -0.0128(3) 0.0336(10) Uani 1 1 d . . .
N12 N 0.3579(2) 0.0435(3) -0.0127(3) 0.0347(10) Uani 1 1 d . . .
N13 N 0.34272(19) 0.0214(3) 0.1547(3) 0.0303(10) Uani 1 1 d . . .
N14 N 0.29123(18) -0.0733(3) 0.1593(3) 0.0289(9) Uani 1 1 d . . .
N15 N 0.2774(2) 0.0188(3) -0.0098(3) 0.0320(10) Uani 1 1 d . . .
N16 N 0.22321(18) -0.0692(3) -0.0052(3) 0.0293(9) Uani 1 1 d . . .
N17 N 0.26561(19) -0.2117(3) 0.1579(3) 0.0305(10) Uani 1 1 d . . .
N18 N 0.27384(18) -0.3434(3) 0.1568(3) 0.0284(9) Uani 1 1 d . . .
N19 N 0.19699(18) -0.2074(3) -0.0058(3) 0.0281(9) Uani 1 1 d . . .
N20 N 0.21616(17) -0.3345(3) -0.0067(3) 0.0267(9) Uani 1 1 d . . .
N21 N 0.32635(18) -0.4592(3) 0.1615(3) 0.0283(9) Uani 1 1 d . . .
N22 N 0.39826(18) -0.5001(3) 0.1640(3) 0.0284(10) Uani 1 1 d . . .
N23 N 0.27340(18) -0.4440(3) -0.0023(3) 0.0277(9) Uani 1 1 d . . .
N24 N 0.34294(19) -0.4994(3) -0.0001(3) 0.0321(10) Uani 1 1 d . . .
O1 O 0.5193(2) -0.3704(3) 0.2756(3) 0.0485(11) Uani 1 1 d . . .
O2 O 0.5584(2) -0.1716(3) 0.2716(3) 0.0496(11) Uani 1 1 d . . .
O3 O 0.49794(17) -0.0066(3) 0.2799(3) 0.0418(10) Uani 1 1 d . . .
O4 O 0.38658(16) -0.0712(2) 0.2690(3) 0.0369(9) Uani 1 1 d . . .
O5 O 0.34862(17) -0.2712(3) 0.2722(3) 0.0428(10) Uani 1 1 d . . .
O6 O 0.41552(15) -0.4328(2) 0.2881(3) 0.0340(8) Uani 1 1 d . . .
O7 O 0.38908(17) -0.3983(3) -0.1276(3) 0.0399(9) Uani 1 1 d . . .
O8 O 0.4155(2) -0.2035(3) -0.1241(3) 0.0512(12) Uani 1 1 d . . .
O9 O 0.33694(18) -0.0491(3) -0.1213(3) 0.0463(11) Uani 1 1 d . . .
O10 O 0.21923(18) -0.0610(3) -0.1343(3) 0.0428(10) Uani 1 1 d . . .
O11 O 0.19595(18) -0.2542(2) -0.1248(3) 0.0372(9) Uani 1 1 d . . .
O12 O 0.28400(19) -0.4099(3) -0.1129(3) 0.0459(11) Uani 1 1 d . . .
O7W O 0.1147(2) -0.5426(4) -0.0958(4) 0.0678(15) Uani 1 1 d . . .
O6W O 0.1816(2) 0.0887(4) -0.2526(4) 0.0813(19) Uani 1 1 d . . .
O5W O 0.2431(3) 0.2411(5) -0.1107(6) 0.108(3) Uani 1 1 d . . .
O2W O 0.6568(5) 0.0849(6) 0.2862(8) 0.130(3) Uani 1 1 d . . .
O1W O 0.2623(4) -0.3791(8) 0.3227(7) 0.134(4) Uani 1 1 d . . .
O3W O 0.4623(4) -0.2934(4) 0.3277(5) 0.095(2) Uani 1 1 d . . .
O4W O 0.3196(4) -0.2810(5) -0.1707(6) 0.110(3) Uani 1 1 d . . .

loop_
_atom_site_aniso_label
_atom_site_aniso_U_11
_atom_site_aniso_U_22
_atom_site_aniso_U_33
_atom_site_aniso_U_23
_atom_site_aniso_U_13
_atom_site_aniso_U_12
Cd1 0.0387(2) 0.0515(3) 0.0379(2) -0.0030(2) 0.02043(17) 0.0028(2)
Cl1 0.0513(9) 0.0522(9) 0.0490(10) 0.0100(8) 0.0222(8) 0.0073(7)
Cl2 0.0721(12) 0.0784(13) 0.0536(11) -0.0064(9) 0.0447(10) -0.0066(10)
Cl3 0.0726(12) 0.0523(10) 0.0479(11) -0.0079(8) 0.0038(9) 0.0052(9)
Cl4 0.0615(12) 0.198(3) 0.0828(17) -0.077(2) 0.0524(12) -0.0555(17)
C1 0.034(3) 0.036(3) 0.030(3) 0.007(2) 0.017(2) 0.005(2)
C2 0.030(3) 0.038(3) 0.026(3) 0.004(2) 0.013(2) 0.009(2)
C3 0.027(2) 0.042(3) 0.029(3) 0.005(2) 0.015(2) 0.010(2)
C4 0.041(3) 0.043(3) 0.028(3) 0.002(2) 0.023(3) 0.009(2)
C5 0.034(3) 0.050(4) 0.025(3) 0.004(3) 0.009(2) -0.003(3)
C6 0.046(3) 0.044(3) 0.029(3) 0.000(2) 0.029(3) 0.002(3)
C7 0.028(3) 0.047(3) 0.035(3) 0.001(3) 0.020(2) -0.003(2)
C8 0.036(3) 0.044(3) 0.033(3) 0.004(2) 0.025(3) 0.003(2)
C9 0.036(3) 0.047(3) 0.034(3) 0.000(3) 0.025(3) -0.006(2)
C10 0.044(3) 0.050(3) 0.029(3) 0.001(3) 0.026(3) 0.003(3)
C11 0.031(3) 0.047(3) 0.025(3) -0.005(2) 0.009(2) -0.008(2)
C12 0.051(3) 0.054(4) 0.027(3) 0.005(3) 0.028(3) 0.007(3)
C13 0.034(3) 0.039(3) 0.023(3) -0.005(2) 0.016(2) -0.013(2)
C14 0.035(3) 0.035(3) 0.026(3) -0.002(2) 0.017(2) -0.009(2)
C15 0.040(3) 0.028(3) 0.022(3) -0.001(2) 0.017(2) -0.006(2)
C16 0.040(3) 0.034(3) 0.021(3) -0.002(2) 0.016(2) -0.003(2)
C17 0.043(3) 0.034(3) 0.025(3) -0.008(2) 0.021(2) -0.008(2)
C18 0.034(3) 0.038(3) 0.021(3) 0.006(2) 0.015(2) 0.003(2)
C19 0.029(2) 0.027(2) 0.026(3) -0.004(2) 0.015(2) 0.003(2)
C20 0.029(2) 0.033(3) 0.019(2) -0.001(2) 0.014(2) -0.003(2)
C21 0.028(2) 0.027(2) 0.024(3) -0.001(2) 0.015(2) 0.001(2)
C22 0.029(2) 0.035(3) 0.022(3) 0.002(2) 0.011(2) 0.004(2)
C23 0.034(3) 0.035(3) 0.018(3) -0.003(2) 0.014(2) -0.003(2)
C24 0.028(2) 0.030(3) 0.026(3) 0.008(2) 0.010(2) 0.006(2)
C25 0.028(2) 0.035(3) 0.021(3) 0.001(2) 0.013(2) 0.004(2)
C26 0.032(2) 0.027(2) 0.027(3) -0.001(2) 0.018(2) -0.003(2)
C27 0.030(2) 0.029(3) 0.029(3) 0.002(2) 0.018(2) 0.003(2)
C28 0.023(2) 0.031(3) 0.026(3) 0.005(2) 0.015(2) 0.0021(19)
C29 0.035(2) 0.036(3) 0.019(2) 0.007(2) 0.019(2) 0.005(2)
C30 0.026(2) 0.029(3) 0.018(2) -0.007(2) 0.008(2) -0.002(2)
C31 0.031(2) 0.029(3) 0.022(3) 0.001(2) 0.015(2) 0.000(2)
C32 0.029(2) 0.024(2) 0.020(2) 0.0016(19) 0.012(2) 0.0004(19)
C33 0.032(3) 0.024(2) 0.020(2) -0.004(2) 0.012(2) 0.000(2)
C34 0.034(3) 0.025(2) 0.023(3) 0.000(2) 0.013(2) 0.001(2)
C35 0.027(2) 0.036(3) 0.022(3) 0.003(2) 0.013(2) 0.006(2)
C36 0.035(3) 0.035(3) 0.028(3) -0.008(2) 0.016(2) 0.003(2)
C37 0.043(3) 0.041(3) 0.029(3) 0.004(2) 0.022(3) 0.013(3)
C38 0.053(4) 0.054(4) 0.042(4) -0.003(3) 0.029(3) 0.012(3)
C39 0.085(5) 0.062(5) 0.094(7) 0.010(4) 0.076(6) 0.026(4)
C40 0.042(3) 0.057(4) 0.071(5) 0.022(4) 0.040(4) 0.022(3)
C41 0.039(3) 0.053(4) 0.053(4) 0.008(3) 0.035(3) 0.007(3)
C42 0.035(3) 0.079(5) 0.058(5) 0.016(4) 0.028(3) 0.005(3)
C43 0.046(4) 0.066(5) 0.090(6) -0.008(4) 0.043(4) -0.015(3)
C44 0.056(4) 0.061(4) 0.075(5) 0.026(4) 0.053(4) 0.008(3)
C45 0.065(4) 0.046(4) 0.058(4) -0.001(3) 0.046(4) -0.015(3)
C46 0.083(5) 0.041(3) 0.051(4) 0.005(3) 0.047(4) -0.016(3)
C47 0.084(5) 0.040(4) 0.044(4) 0.000(3) 0.038(4) -0.006(3)
C48 0.061(4) 0.034(3) 0.035(3) 0.002(3) 0.030(3) -0.003(3)
C49 0.051(3) 0.033(3) 0.046(4) 0.006(3) 0.031(3) 0.007(3)
C50 0.061(4) 0.035(3) 0.057(4) -0.004(3) 0.043(4) 0.006(3)
C51 0.047(3) 0.037(3) 0.041(3) -0.002(3) 0.031(3) 0.001(3)
C52 0.035(3) 0.040(3) 0.034(3) 0.000(2) 0.022(2) 0.010(2)
C53 0.034(3) 0.042(3) 0.038(3) -0.003(3) 0.027(3) 0.002(2)
C54 0.032(3) 0.057(4) 0.050(4) -0.001(3) 0.026(3) -0.002(3)
C55 0.028(3) 0.057(4) 0.037(3) -0.001(3) 0.018(3) -0.008(3)
C56 0.034(3) 0.039(3) 0.034(3) 0.001(2) 0.022(2) 0.002(2)
C57 0.034(3) 0.034(3) 0.037(3) 0.003(2) 0.019(3) 0.000(2)
C58 0.046(3) 0.037(3) 0.049(4) 0.014(3) 0.026(3) -0.002(3)
C59 0.061(4) 0.023(3) 0.052(4) 0.009(3) 0.031(3) 0.002(3)
C60 0.037(3) 0.029(3) 0.042(3) -0.001(2) 0.019(3) 0.005(2)
N1 0.031(2) 0.029(2) 0.027(2) -0.0002(18) 0.0173(19) 0.0021(18)
N2 0.039(2) 0.043(3) 0.027(2) 0.004(2) 0.019(2) -0.002(2)
N3 0.028(2) 0.039(2) 0.024(2) 0.0035(19) 0.0138(19) 0.0050(19)
N4 0.036(2) 0.043(3) 0.030(3) 0.003(2) 0.020(2) 0.003(2)
N5 0.034(2) 0.043(3) 0.028(3) 0.005(2) 0.017(2) -0.004(2)
N6 0.041(2) 0.041(3) 0.030(3) 0.006(2) 0.023(2) 0.005(2)
N7 0.035(2) 0.043(3) 0.029(3) 0.001(2) 0.019(2) 0.003(2)
N8 0.046(3) 0.050(3) 0.029(3) 0.007(2) 0.024(2) 0.014(2)
N9 0.038(2) 0.045(3) 0.026(2) -0.001(2) 0.018(2) -0.002(2)
N10 0.036(2) 0.035(2) 0.023(2) 0.0022(19) 0.016(2) -0.0020(19)
N11 0.040(2) 0.036(2) 0.025(2) -0.0008(19) 0.019(2) 0.003(2)
N12 0.039(2) 0.040(3) 0.027(2) -0.006(2) 0.020(2) -0.005(2)
N13 0.034(2) 0.035(2) 0.019(2) -0.0002(18) 0.0136(19) -0.0012(19)
N14 0.031(2) 0.032(2) 0.020(2) 0.0027(18) 0.0136(18) 0.0014(18)
N15 0.039(2) 0.030(2) 0.026(2) 0.0030(19) 0.018(2) 0.0014(19)
N16 0.033(2) 0.031(2) 0.021(2) -0.0012(18) 0.0139(19) -0.0007(18)
N17 0.033(2) 0.034(2) 0.025(2) 0.0010(18) 0.017(2) -0.0018(18)
N18 0.033(2) 0.027(2) 0.024(2) -0.0001(18) 0.0158(19) -0.0021(18)
N19 0.031(2) 0.030(2) 0.022(2) -0.0015(17) 0.0152(19) 0.0029(17)
N20 0.032(2) 0.024(2) 0.028(2) 0.0008(18) 0.0196(19) -0.0010(17)
N21 0.027(2) 0.034(2) 0.023(2) -0.0061(18) 0.0144(18) -0.0018(18)
N22 0.028(2) 0.033(2) 0.020(2) 0.0006(18) 0.0112(18) 0.0033(18)
N23 0.034(2) 0.026(2) 0.029(2) 0.0015(18) 0.022(2) 0.0039(18)
N24 0.030(2) 0.038(3) 0.026(2) -0.002(2) 0.0148(19) 0.0034(19)
O1 0.068(3) 0.046(2) 0.038(2) -0.009(2) 0.035(2) -0.011(2)
O2 0.057(3) 0.068(3) 0.030(2) 0.003(2) 0.029(2) -0.006(2)
O3 0.036(2) 0.057(3) 0.022(2) 0.0053(18) 0.0109(17) -0.0006(18)
O4 0.033(2) 0.042(2) 0.027(2) 0.0057(18) 0.0131(17) 0.0014(17)
O5 0.031(2) 0.045(2) 0.028(2) -0.0034(18) 0.0038(18) -0.0034(17)
O6 0.0325(18) 0.038(2) 0.025(2) -0.0026(16) 0.0131(16) -0.0015(16)
O7 0.043(2) 0.048(2) 0.026(2) 0.0088(18) 0.0191(19) 0.0109(18)
O8 0.041(2) 0.069(3) 0.029(2) -0.005(2) 0.012(2) 0.011(2)
O9 0.045(2) 0.053(3) 0.034(2) -0.018(2) 0.019(2) -0.004(2)
O10 0.050(2) 0.049(2) 0.028(2) -0.0059(18) 0.0220(19) -0.0047(19)
O11 0.052(2) 0.035(2) 0.030(2) 0.0054(17) 0.0269(19) 0.0096(17)
O12 0.049(2) 0.059(3) 0.034(2) 0.018(2) 0.027(2) 0.016(2)
O7W 0.044(3) 0.075(4) 0.063(4) 0.017(3) 0.019(3) -0.001(2)
O6W 0.057(3) 0.109(5) 0.064(4) 0.037(4) 0.028(3) 0.005(3)
O5W 0.070(4) 0.115(6) 0.118(7) 0.031(5) 0.044(4) 0.015(4)
O2W 0.131(7) 0.104(6) 0.161(10) -0.038(6) 0.088(7) -0.026(6)
O1W 0.121(7) 0.187(10) 0.100(7) -0.006(7) 0.068(6) 0.035(7)
O3W 0.139(7) 0.061(4) 0.077(5) -0.018(3) 0.060(5) -0.038(4)
O4W 0.122(6) 0.106(6) 0.077(5) 0.022(4) 0.045(5) 0.073(5)

loop_
_atom_type_symbol
_atom_type_description
_atom_type_scat_dispersion_real
_atom_type_scat_dispersion_imag
_atom_type_scat_source
C C 0.0033 0.0016 'International Tables Vol C Tables 4.2.6.8 and 6.1.1.4'
H H 0.0000 0.0000 'International Tables Vol C Tables 4.2.6.8 and 6.1.1.4'
N N 0.0061 0.0033 'International Tables Vol C Tables 4.2.6.8 and 6.1.1.4'
O O 0.0106 0.0060 'International Tables Vol C Tables 4.2.6.8 and 6.1.1.4'
Cd Cd -0.8075 1.2024 'International Tables Vol C Tables 4.2.6.8 and 6.1.1.4'
Cl Cl 0.1484 0.1585 'International Tables Vol C Tables 4.2.6.8 and 6.1.1.4'

loop_
_geom_angle_atom_site_label_1
_geom_angle_atom_site_label_2
_geom_angle_atom_site_label_3
_geom_angle
_geom_angle_site_symmetry_1
_geom_angle_site_symmetry_3
Cl4 Cd1 Cl3 116.52(12) . .
Cl4 Cd1 Cl1 110.19(11) . .
Cl3 Cd1 Cl1 109.63(6) . .
Cl4 Cd1 Cl2 110.76(7) . .
Cl3 Cd1 Cl2 105.49(9) . .
Cl1 Cd1 Cl2 103.36(7) . .
O1 C1 N1 125.6(5) . .
O1 C1 N2 125.2(6) . .
N1 C1 N2 109.1(5) . .
N1 C2 N3 112.8(4) . .
N1 C2 C37 113.4(5) . .
N3 C2 C37 111.5(5) . .
N1 C2 C3 103.2(4) . .
N3 C2 C3 102.1(4) . .
C37 C2 C3 113.0(5) . .
N4 C3 N2 112.8(5) . .
N4 C3 C40 112.9(5) . .
N2 C3 C40 113.3(5) . .
N4 C3 C2 103.0(4) . .
N2 C3 C2 102.3(4) . .
C40 C3 C2 111.4(5) . .
O7 C4 N4 127.1(6) . .
O7 C4 N3 124.4(5) . .
N4 C4 N3 108.5(5) . .
N5 C5 N2 114.7(5) . .
N5 C5 H5A 108.6 . .
N2 C5 H5A 108.6 . .
N5 C5 H5B 108.6 . .
N2 C5 H5B 108.6 . .
H5A C5 H5B 107.6 . .
N7 C6 N4 113.9(4) . .
N7 C6 H6A 108.8 . .
N4 C6 H6A 108.8 . .
N7 C6 H6B 108.8 . .
N4 C6 H6B 108.8 . .
H6A C6 H6B 107.7 . .
O2 C7 N6 125.3(6) . .
O2 C7 N5 126.5(6) . .
N6 C7 N5 108.2(5) . .
N7 C8 N5 111.6(5) . .
N7 C8 C41 113.3(5) . .
N5 C8 C41 112.1(5) . .
N7 C8 C9 103.0(5) . .
N5 C8 C9 103.3(5) . .
C41 C8 C9 112.7(5) . .
N8 C9 N6 112.5(4) . .
N8 C9 C44 113.8(5) . .
N6 C9 C44 113.4(5) . .
N8 C9 C8 101.9(5) . .
N6 C9 C8 102.7(4) . .
C44 C9 C8 111.3(5) . .
O8 C10 N7 126.8(6) . .
O8 C10 N8 125.1(6) . .
N7 C10 N8 108.2(5) . .
N6 C11 N9 115.3(5) . .
N6 C11 H11A 108.4 . .
N9 C11 H11A 108.4 . .
N6 C11 H11B 108.4 . .
N9 C11 H11B 108.4 . .
H11A C11 H11B 107.5 . .
N8 C12 N11 114.5(5) . .
N8 C12 H12A 108.6 . .
N11 C12 H12A 108.6 . .
N8 C12 H12B 108.6 . .
N11 C12 H12B 108.6 . .
H12A C12 H12B 107.6 . .
O3 C13 N9 126.9(5) . .
O3 C13 N10 125.1(5) . .
N9 C13 N10 108.0(5) . .
N11 C14 N9 112.1(5) . .
N11 C14 C45 113.2(5) . .
N9 C14 C45 112.2(5) . .
N11 C14 C15 103.0(4) . .
N9 C14 C15 103.3(4) . .
C45 C14 C15 112.3(5) . .
N10 C15 N12 112.6(4) . .
N10 C15 C48 112.0(5) . .
N12 C15 C48 113.0(5) . .
N10 C15 C14 103.0(4) . .
N12 C15 C14 103.0(4) . .
C48 C15 C14 112.5(5) . .
O9 C16 N12 125.3(5) . .
O9 C16 N11 125.9(5) . .
N12 C16 N11 108.8(5) . .
N10 C17 N13 115.0(4) . .
N10 C17 H17A 108.5 . .
N13 C17 H17A 108.5 . .
N10 C17 H17B 108.5 . .
N13 C17 H17B 108.5 . .
H17A C17 H17B 107.5 . .
N12 C18 N15 114.7(4) . .
N12 C18 H18A 108.6 . .
N15 C18 H18A 108.6 . .
N12 C18 H18B 108.6 . .
N15 C18 H18B 108.6 . .
H18A C18 H18B 107.6 . .
O4 C19 N13 125.6(5) . .
O4 C19 N14 124.7(5) . .
N13 C19 N14 109.8(5) . .
N15 C20 N13 113.0(4) . .
N15 C20 C49 113.3(5) . .
N13 C20 C49 113.2(5) . .
N15 C20 C21 101.6(4) . .
N13 C20 C21 102.5(4) . .
C49 C20 C21 112.1(4) . .
N16 C21 N14 113.2(4) . .
N16 C21 C52 112.5(4) . .
N14 C21 C52 113.0(4) . .
N16 C21 C20 102.8(4) . .
N14 C21 C20 102.6(4) . .
C52 C21 C20 111.8(4) . .
O10 C22 N16 125.6(5) . .
O10 C22 N15 126.6(5) . .
N16 C22 N15 107.8(5) . .
N14 C23 N17 115.1(4) . .
N14 C23 H23A 108.5 . .
N17 C23 H23A 108.5 . .
N14 C23 H23B 108.5 . .
N17 C23 H23B 108.5 . .
H23A C23 H23B 107.5 . .
N16 C24 N19 114.7(4) . .
N16 C24 H24A 108.6 . .
N19 C24 H24A 108.6 . .
N16 C24 H24B 108.6 . .
N19 C24 H24B 108.6 . .
H24A C24 H24B 107.6 . .
O5 C25 N17 126.1(5) . .
O5 C25 N18 125.0(5) . .
N17 C25 N18 109.0(4) . .
N19 C26 N17 113.0(4) . .
N19 C26 C53 113.4(4) . .
N17 C26 C53 113.2(4) . .
N19 C26 C27 102.8(4) . .
N17 C26 C27 102.0(4) . .
C53 C26 C27 111.4(4) . .
N18 C27 N20 113.6(4) . .
N18 C27 C56 113.4(4) . .
N20 C27 C56 111.6(5) . .
N18 C27 C26 103.2(4) . .
N20 C27 C26 101.9(4) . .
C56 C27 C26 112.3(4) . .
O11 C28 N19 125.3(5) . .
O11 C28 N20 126.0(5) . .
N19 C28 N20 108.6(4) . .
N18 C29 N21 115.1(4) . .
N18 C29 H29A 108.5 . .
N21 C29 H29A 108.5 . .
N18 C29 H29B 108.5 . .
N21 C29 H29B 108.5 . .
H29A C29 H29B 107.5 . .
N23 C30 N20 114.8(4) . .
N23 C30 H30A 108.6 . .
N20 C30 H30A 108.6 . .
N23 C30 H30B 108.6 . .
N20 C30 H30B 108.6 . .
H30A C30 H30B 107.5 . .
O6 C31 N21 126.4(5) . .
O6 C31 N22 125.8(5) . .
N21 C31 N22 107.9(5) . .
N21 C32 N23 113.4(4) . .
N21 C32 C57 112.9(4) . .
N23 C32 C57 113.4(4) . .
N21 C32 C33 101.8(4) . .
N23 C32 C33 102.4(4) . .
C57 C32 C33 111.9(4) . .
N24 C33 N22 114.4(4) . .
N24 C33 C60 113.8(5) . .
N22 C33 C60 111.0(4) . .
N24 C33 C32 102.5(4) . .
N22 C33 C32 102.2(4) . .
C60 C33 C32 111.9(4) . .
O12 C34 N23 125.1(5) . .
O12 C34 N24 126.1(5) . .
N23 C34 N24 108.7(5) . .
N1 C35 N22 113.3(4) . .
N1 C35 H35A 108.9 . .
N22 C35 H35A 108.9 . .
N1 C35 H35B 108.9 . .
N22 C35 H35B 108.9 . .
H35A C35 H35B 107.7 . .
N3 C36 N24 114.5(4) . .
N3 C36 H36A 108.6 . .
N24 C36 H36A 108.6 . .
N3 C36 H36B 108.6 . .
N24 C36 H36B 108.6 . .
H36A C36 H36B 107.6 . .
C2 C37 C38 110.0(5) . .
C2 C37 H37A 109.7 . .
C38 C37 H37A 109.7 . .
C2 C37 H37B 109.7 . .
C38 C37 H37B 109.7 . .
H37A C37 H37B 108.2 . .
C39 C38 C37 112.2(6) . .
C39 C38 H38A 109.2 . .
C37 C38 H38A 109.2 . .
C39 C38 H38B 109.2 . .
C37 C38 H38B 109.2 . .
H38A C38 H38B 107.9 . .
C40 C39 C38 114.7(6) . .
C40 C39 H39A 108.6 . .
C38 C39 H39A 108.6 . .
C40 C39 H39B 108.6 . .
C38 C39 H39B 108.6 . .
H39A C39 H39B 107.6 . .
C39 C40 C3 110.6(6) . .
C39 C40 H40A 109.5 . .
C3 C40 H40A 109.5 . .
C39 C40 H40B 109.5 . .
C3 C40 H40B 109.5 . .
H40A C40 H40B 108.1 . .
C42 C41 C8 110.1(6) . .
C42 C41 H41A 109.6 . .
C8 C41 H41A 109.6 . .
C42 C41 H41B 109.6 . .
C8 C41 H41B 109.6 . .
H41A C41 H41B 108.2 . .
C41 C42 C43 112.2(6) . .
C41 C42 H42A 109.2 . .
C43 C42 H42A 109.2 . .
C41 C42 H42B 109.2 . .
C43 C42 H42B 109.2 . .
H42A C42 H42B 107.9 . .
C44 C43 C42 112.5(6) . .
C44 C43 H43A 109.1 . .
C42 C43 H43A 109.1 . .
C44 C43 H43B 109.1 . .
C42 C43 H43B 109.1 . .
H43A C43 H43B 107.8 . .
C43 C44 C9 112.8(6) . .
C43 C44 H44A 109.0 . .
C9 C44 H44A 109.0 . .
C43 C44 H44B 109.0 . .
C9 C44 H44B 109.0 . .
H44A C44 H44B 107.8 . .
C14 C45 C46 111.5(6) . .
C14 C45 H45A 109.3 . .
C46 C45 H45A 109.3 . .
C14 C45 H45B 109.3 . .
C46 C45 H45B 109.3 . .
H45A C45 H45B 108.0 . .
C47 C46 C45 113.6(6) . .
C47 C46 H46A 108.8 . .
C45 C46 H46A 108.8 . .
C47 C46 H46B 108.8 . .
C45 C46 H46B 108.8 . .
H46A C46 H46B 107.7 . .
C46 C47 C48 113.8(6) . .
C46 C47 H47A 108.8 . .
C48 C47 H47A 108.8 . .
C46 C47 H47B 108.8 . .
C48 C47 H47B 108.8 . .
H47A C47 H47B 107.7 . .
C47 C48 C15 111.7(5) . .
C47 C48 H48A 109.3 . .
C15 C48 H48A 109.3 . .
C47 C48 H48B 109.3 . .
C15 C48 H48B 109.3 . .
H48A C48 H48B 108.0 . .
C20 C49 C50 112.1(5) . .
C20 C49 H49A 109.2 . .
C50 C49 H49A 109.2 . .
C20 C49 H49B 109.2 . .
C50 C49 H49B 109.2 . .
H49A C49 H49B 107.9 . .
C49 C50 C51 112.1(5) . .
C49 C50 H50A 109.2 . .
C51 C50 H50A 109.2 . .
C49 C50 H50B 109.2 . .
C51 C50 H50B 109.2 . .
H50A C50 H50B 107.9 . .
C52 C51 C50 112.9(5) . .
C52 C51 H51A 109.0 . .
C50 C51 H51A 109.0 . .
C52 C51 H51B 109.0 . .
C50 C51 H51B 109.0 . .
H51A C51 H51B 107.8 . .
C51 C52 C21 111.9(5) . .
C51 C52 H52A 109.2 . .
C21 C52 H52A 109.2 . .
C51 C52 H52B 109.2 . .
C21 C52 H52B 109.2 . .
H52A C52 H52B 107.9 . .
C26 C53 C54 110.1(5) . .
C26 C53 H53A 109.6 . .
C54 C53 H53A 109.6 . .
C26 C53 H53B 109.6 . .
C54 C53 H53B 109.6 . .
H53A C53 H53B 108.2 . .
C55 C54 C53 113.4(5) . .
C55 C54 H54A 108.9 . .
C53 C54 H54A 108.9 . .
C55 C54 H54B 108.9 . .
C53 C54 H54B 108.9 . .
H54A C54 H54B 107.7 . .
C54 C55 C56 112.0(5) . .
C54 C55 H55A 109.2 . .
C56 C55 H55A 109.2 . .
C54 C55 H55B 109.2 . .
C56 C55 H55B 109.2 . .
H55A C55 H55B 107.9 . .
C27 C56 C55 111.4(5) . .
C27 C56 H56A 109.4 . .
C55 C56 H56A 109.4 . .
C27 C56 H56B 109.4 . .
C55 C56 H56B 109.4 . .
H56A C56 H56B 108.0 . .
C32 C57 C58 111.7(5) . .
C32 C57 H57A 109.3 . .
C58 C57 H57A 109.3 . .
C32 C57 H57B 109.3 . .
C58 C57 H57B 109.3 . .
H57A C57 H57B 107.9 . .
C59 C58 C57 112.4(5) . .
C59 C58 H58A 109.1 . .
C57 C58 H58A 109.1 . .
C59 C58 H58B 109.1 . .
C57 C58 H58B 109.1 . .
H58A C58 H58B 107.9 . .
C60 C59 C58 113.4(5) . .
C60 C59 H59A 108.9 . .
C58 C59 H59A 108.9 . .
C60 C59 H59B 108.9 . .
C58 C59 H59B 108.9 . .
H59A C59 H59B 107.7 . .
C59 C60 C33 111.3(5) . .
C59 C60 H60A 109.4 . .
C33 C60 H60A 109.4 . .
C59 C60 H60B 109.4 . .
C33 C60 H60B 109.4 . .
H60A C60 H60B 108.0 . .
C1 N1 C35 121.8(5) . .
C1 N1 C2 112.5(4) . .
C35 N1 C2 124.8(4) . .
C1 N2 C5 119.7(5) . .
C1 N2 C3 112.8(5) . .
C5 N2 C3 126.0(5) . .
C4 N3 C36 122.0(5) . .
C4 N3 C2 112.4(5) . .
C36 N3 C2 125.2(5) . .
C4 N4 C3 113.8(5) . .
C4 N4 C6 119.6(5) . .
C3 N4 C6 126.3(5) . .
C7 N5 C5 119.9(5) . .
C7 N5 C8 112.3(5) . .
C5 N5 C8 126.5(5) . .
C7 N6 C11 121.7(5) . .
C7 N6 C9 112.9(5) . .
C11 N6 C9 125.2(5) . .
C10 N7 C8 113.1(5) . .
C10 N7 C6 120.5(5) . .
C8 N7 C6 125.9(5) . .
C10 N8 C12 121.0(5) . .
C10 N8 C9 113.3(5) . .
C12 N8 C9 124.1(5) . .
C13 N9 C11 122.0(5) . .
C13 N9 C14 112.6(5) . .
C11 N9 C14 125.1(5) . .
C13 N10 C17 121.0(5) . .
C13 N10 C15 112.7(4) . .
C17 N10 C15 125.7(5) . .
C16 N11 C14 112.6(5) . .
C16 N11 C12 118.8(5) . .
C14 N11 C12 127.1(5) . .
C16 N12 C18 121.8(5) . .
C16 N12 C15 112.5(5) . .
C18 N12 C15 125.3(5) . .
C19 N13 C17 121.8(5) . .
C19 N13 C20 112.7(4) . .
C17 N13 C20 125.1(5) . .
C19 N14 C23 121.9(4) . .
C19 N14 C21 112.3(4) . .
C23 N14 C21 124.7(4) . .
C22 N15 C18 120.8(5) . .
C22 N15 C20 114.1(4) . .
C18 N15 C20 124.4(4) . .
C22 N16 C24 121.2(5) . .
C22 N16 C21 113.2(4) . .
C24 N16 C21 124.6(4) . .
C25 N17 C23 120.3(5) . .
C25 N17 C26 112.5(4) . .
C23 N17 C26 125.0(4) . .
C25 N18 C27 112.7(4) . .
C25 N18 C29 121.1(4) . .
C27 N18 C29 125.8(4) . .
C28 N19 C26 112.8(4) . .
C28 N19 C24 122.4(5) . .
C26 N19 C24 124.8(4) . .
C28 N20 C27 113.4(4) . .
C28 N20 C30 120.6(4) . .
C27 N20 C30 125.2(4) . .
C31 N21 C32 114.1(4) . .
C31 N21 C29 120.5(4) . .
C32 N21 C29 125.4(4) . .
C31 N22 C33 113.7(4) . .
C31 N22 C35 120.6(5) . .
C33 N22 C35 125.2(4) . .
C34 N23 C30 120.4(4) . .
C34 N23 C32 112.5(4) . .
C30 N23 C32 124.6(4) . .
C34 N24 C33 113.4(4) . .
C34 N24 C36 120.4(5) . .
C33 N24 C36 126.0(4) . .

loop_
_geom_bond_atom_site_label_1
_geom_bond_atom_site_label_2
_geom_bond_distance
_geom_bond_site_symmetry_2
Cd1 Cl4 2.409(2) .
Cd1 Cl3 2.450(2) .
Cd1 Cl1 2.4795(17) .
Cd1 Cl2 2.4814(19) .
C1 O1 1.227(7) .
C1 N1 1.363(8) .
C1 N2 1.365(8) .
C2 N1 1.473(7) .
C2 N3 1.474(7) .
C2 C37 1.522(8) .
C2 C3 1.570(8) .
C3 N4 1.442(7) .
C3 N2 1.478(8) .
C3 C40 1.545(7) .
C4 O7 1.236(7) .
C4 N4 1.352(8) .
C4 N3 1.365(8) .
C5 N5 1.440(8) .
C5 N2 1.454(8) .
C5 H5A 0.9800 .
C5 H5B 0.9800 .
C6 N7 1.468(8) .
C6 N4 1.469(8) .
C6 H6A 0.9800 .
C6 H6B 0.9800 .
C7 O2 1.210(7) .
C7 N6 1.381(8) .
C7 N5 1.384(8) .
C8 N7 1.453(8) .
C8 N5 1.473(8) .
C8 C41 1.539(7) .
C8 C9 1.569(8) .
C9 N8 1.457(8) .
C9 N6 1.469(8) .
C9 C44 1.532(8) .
C10 O8 1.221(8) .
C10 N7 1.356(8) .
C10 N8 1.365(8) .
C11 N6 1.431(8) .
C11 N9 1.459(8) .
C11 H11A 0.9800 .
C11 H11B 0.9800 .
C12 N8 1.457(8) .
C12 N11 1.463(7) .
C12 H12A 0.9800 .
C12 H12B 0.9800 .
C13 O3 1.226(7) .
C13 N9 1.369(7) .
C13 N10 1.389(8) .
C14 N11 1.462(7) .
C14 N9 1.462(8) .
C14 C45 1.524(8) .
C14 C15 1.567(8) .
C15 N10 1.451(7) .
C15 N12 1.468(7) .
C15 C48 1.533(8) .
C16 O9 1.226(7) .
C16 N12 1.366(8) .
C16 N11 1.372(8) .
C17 N10 1.443(7) .
C17 N13 1.447(7) .
C17 H17A 0.9800 .
C17 H17B 0.9800 .
C18 N12 1.440(7) .
C18 N15 1.457(7) .
C18 H18A 0.9800 .
C18 H18B 0.9800 .
C19 O4 1.227(7) .
C19 N13 1.358(7) .
C19 N14 1.370(7) .
C20 N15 1.456(7) .
C20 N13 1.470(7) .
C20 C49 1.515(8) .
C20 C21 1.592(7) .
C21 N16 1.464(7) .
C21 N14 1.469(7) .
C21 C52 1.539(7) .
C22 O10 1.216(7) .
C22 N16 1.366(7) .
C22 N15 1.370(7) .
C23 N14 1.443(7) .
C23 N17 1.448(7) .
C23 H23A 0.9800 .
C23 H23B 0.9800 .
C24 N16 1.447(7) .
C24 N19 1.458(7) .
C24 H24A 0.9800 .
C24 H24B 0.9800 .
C25 O5 1.229(7) .
C25 N17 1.364(7) .
C25 N18 1.370(7) .
C26 N19 1.456(7) .
C26 N17 1.469(7) .
C26 C53 1.538(7) .
C26 C27 1.582(7) .
C27 N18 1.446(7) .
C27 N20 1.454(7) .
C27 C56 1.526(8) .
C28 O11 1.227(6) .
C28 N19 1.357(7) .
C28 N20 1.363(7) .
C29 N18 1.449(7) .
C29 N21 1.459(7) .
C29 H29A 0.9800 .
C29 H29B 0.9800 .
C30 N23 1.459(7) .
C30 N20 1.465(7) .
C30 H30A 0.9800 .
C30 H30B 0.9800 .
C31 O6 1.229(6) .
C31 N21 1.354(7) .
C31 N22 1.365(7) .
C32 N21 1.456(7) .
C32 N23 1.472(7) .
C32 C57 1.510(8) .
C32 C33 1.591(7) .
C33 N24 1.446(7) .
C33 N22 1.450(7) .
C33 C60 1.530(7) .
C34 O12 1.215(7) .
C34 N23 1.366(7) .
C34 N24 1.372(7) .
C35 N1 1.451(7) .
C35 N22 1.459(7) .
C35 H35A 0.9800 .
C35 H35B 0.9800 .
C36 N3 1.438(7) .
C36 N24 1.460(7) .
C36 H36A 0.9800 .
C36 H36B 0.9800 .
C37 C38 1.536(9) .
C37 H37A 0.9800 .
C37 H37B 0.9800 .
C38 C39 1.521(11) .
C38 H38A 0.9800 .
C38 H38B 0.9800 .
C39 C40 1.497(12) .
C39 H39A 0.9800 .
C39 H39B 0.9800 .
C40 H40A 0.9800 .
C40 H40B 0.9800 .
C41 C42 1.505(11) .
C41 H41A 0.9800 .
C41 H41B 0.9800 .
C42 C43 1.559(12) .
C42 H42A 0.9800 .
C42 H42B 0.9800 .
C43 C44 1.521(11) .
C43 H43A 0.9800 .
C43 H43B 0.9800 .
C44 H44A 0.9800 .
C44 H44B 0.9800 .
C45 C46 1.546(11) .
C45 H45A 0.9800 .
C45 H45B 0.9800 .
C46 C47 1.494(11) .
C46 H46A 0.9800 .
C46 H46B 0.9800 .
C47 C48 1.531(9) .
C47 H47A 0.9800 .
C47 H47B 0.9800 .
C48 H48A 0.9800 .
C48 H48B 0.9800 .
C49 C50 1.528(9) .
C49 H49A 0.9800 .
C49 H49B 0.9800 .
C50 C51 1.569(9) .
C50 H50A 0.9800 .
C50 H50B 0.9800 .
C51 C52 1.514(8) .
C51 H51A 0.9800 .
C51 H51B 0.9800 .
C52 H52A 0.9800 .
C52 H52B 0.9800 .
C53 C54 1.544(9) .
C53 H53A 0.9800 .
C53 H53B 0.9800 .
C54 C55 1.534(10) .
C54 H54A 0.9800 .
C54 H54B 0.9800 .
C55 C56 1.545(8) .
C55 H55A 0.9800 .
C55 H55B 0.9800 .
C56 H56A 0.9800 .
C56 H56B 0.9800 .
C57 C58 1.543(8) .
C57 H57A 0.9800 .
C57 H57B 0.9800 .
C58 C59 1.533(10) .
C58 H58A 0.9800 .
C58 H58B 0.9800 .
C59 C60 1.513(9) .
C59 H59A 0.9800 .
C59 H59B 0.9800 .
C60 H60A 0.9800 .
C60 H60B 0.9800 .
